data_2102529
loop_
_publ_author_name
'Prof. Clemente Dore Augusto'
'Prof. Marzotto Armando'

_publ_section_title
;
 30 Space-group corrections: two examples of false polymorphism and one
 of incorrect interpretation of the fine details of an IR spectrum
;
_journal_issue 3
_journal_name_full 'Acta Crystallographica Section B'
_journal_page_first 287
_journal_page_last 292
_journal_paper_doi 10.1107/S0108768104006391
_journal_volume 60
_journal_year 2004
_chemical_formula_moiety 'C2 Cl4 O2 Pt2'
_chemical_formula_sum 'C2 Cl4 O2 Pt2'
_chemical_formula_weight 587.98
_chemical_name_systematic
;
trans-bis(mu!2$-Chloro)-dichloro-dicarbonyl-di-platinum(ii)
;
_space_group_IT_number 84
_symmetry_cell_setting tetragonal
_symmetry_space_group_name_Hall '-P 4c'
_symmetry_space_group_name_H-M 'P 42/m'
_atom_sites_solution_hydrogens ' ?               '
_atom_sites_solution_primary ' ?               '
_atom_sites_solution_secondary ' ?               '
_cell_angle_alpha 90
_cell_angle_beta 90
_cell_angle_gamma 90
_cell_formula_units_Z 2
_cell_length_a 11.183(3)
_cell_length_b 11.183(3)
_cell_length_c 3.525(2)
_cell_measurement_temperature 0
_cell_volume 440.8(3)
_computing_publication_material 'PLATON (Spek, 1990)'
_diffrn_radiation_type MoK\\a
_diffrn_radiation_wavelength 0.71073
_diffrn_reflns_reduction_process
;
 ?
;
_exptl_absorpt_coefficient_mu 32.849
_exptl_absorpt_correction_type ' ?               '
_exptl_crystal_colour ' ?               '
_exptl_crystal_density_diffrn 4.430
_exptl_crystal_density_method 'nt Measured'
_exptl_crystal_description ' ?               '
_exptl_crystal_F_000 504
_refine_ls_abs_structure_Flack nne
_refine_ls_extinction_method ' ?               '
_refine_ls_hydrogen_treatment 'see text         '
_refine_ls_number_restraints 0
_refine_ls_weighting_scheme ?
_cod_data_source_file bs0022.cif
_cod_data_source_block 21
_cod_depositor_comments
;
The following automatic conversions were performed:
'_symmetry_cell_setting' value 'Tetragonal' changed to 'tetragonal'
according to '/home/saulius/struct/CIF-dictionaries/cif_core.dic'
dictionary named 'cif_core.dic' version 2.4.1 from 2010-06-29.

Automatic conversion script
Id: cif_fix_enum 1527 2010-12-29 10:47:43Z saulius 

The following automatic conversions were performed:

'_symmetry_cell_setting' value 'Tetragonal' changed to 'tetragonal'
according to /home/saulius/struct/CIF-dictionaries/cif_core.dic
dictionary named 'cif_core.dic' version 2.4.1 from 2010-06-29.

Automatic conversion script
Id: cif_fix_values 1715 2011-07-08 13:25:40Z adriana 
;
_cod_database_code 2102529

loop_
_symmetry_equiv_pos_as_xyz
x,y,z
-y,x,1/2+z
-x,-y,z
y,-x,1/2+z
-x,-y,-z
y,-x,1/2-z
x,y,-z
-y,x,1/2-z

loop_
_atom_site_label
_atom_site_fract_x
_atom_site_fract_y
_atom_site_fract_z
_atom_site_U_iso_or_equiv
_atom_site_thermal_displace_type
_atom_site_occupancy
_atom_site_type_symbol
Pt1 0.3915 0.10905 0 0.02 Uiso 1 Pt
Cl1 0.59570 0.1045 0 0.02 Uiso 1 Cl
Cl2 0.3826 0.2987 0 0.02 Uiso 1 Cl
O1 0.13 0.1 0 0.02 Uiso 1 O
C1 0.226 0.103 0 0.02 Uiso 1 C

loop_
_atom_type_symbol
_atom_type_description
_atom_type_scat_dispersion_real
_atom_type_scat_dispersion_imag
_atom_type_scat_source
Pt Pt -1.7033 8.3905 'International Tables Vol C Tables 4.2.6.8 and 6.1.1.4'
O O 0.0106 0.0060 'International Tables Vol C Tables 4.2.6.8 and 6.1.1.4'
Cl Cl 0.1484 0.1585 'International Tables Vol C Tables 4.2.6.8 and 6.1.1.4'
C C 0.0033 0.0016 'International Tables Vol C Tables 4.2.6.8 and 6.1.1.4'

loop_
_geom_angle_atom_site_label_1
_geom_angle_atom_site_label_2
_geom_angle_atom_site_label_3
_geom_angle_site_symmetry_1
_geom_angle_site_symmetry_3
_geom_angle
_geom_angle_publ_flag
Cl1 Pt1 Cl2 . . 93.96 y
Cl1 Pt1 C1 . . 176.63 y
Cl1 Pt1 Cl1 . 3_655 85.29 y
Cl2 Pt1 C1 . . 89.41 y
Cl1 Pt1 Cl2 3_655 . 179.26 y
Cl1 Pt1 C1 3_655 . 91.34 y
Pt1 Cl1 Pt1 . 3_655 94.71 y
Pt1 C1 O1 . . 179.7 y

loop_
_geom_bond_atom_site_label_1
_geom_bond_atom_site_label_2
_geom_bond_site_symmetry_2
_geom_bond_distance
_geom_bond_publ_flag
Pt1 Cl1 . 2.2841(13) y
Pt1 Cl2 . 2.1232(12) y
Pt1 C1 . 1.8520(11) y
Pt1 Cl1 3_655 2.3924(14) y
O1 C1 . 1.0741(6) y

loop_
_geom_contact_atom_site_label_1
_geom_contact_atom_site_label_2
_geom_contact_distance
_geom_contact_site_symmetry_2
_geom_contact_publ_flag
Pt1 Pt1 3.525(2) 1_554 n
Pt1 Pt1 3.525(2) 1_556 n
Pt1 Cl1 4.200(2) 1_554 n
Pt1 Cl1 4.200(2) 1_556 n
Pt1 Cl2 4.115(2) 1_554 n
Pt1 Cl2 4.115(2) 1_556 n
Pt1 C1 3.982(2) 1_554 n
Pt1 C1 3.982(2) 1_556 n
Pt1 Pt1 3.525(2) 7_554 n
Pt1 Pt1 3.525(2) 7_556 n
Pt1 Cl1 4.200(2) 7_554 n
Pt1 Cl1 4.200(2) 7_556 n
Pt1 Cl2 4.115(2) 7_554 n
Pt1 Cl2 4.115(2) 7_556 n
Pt1 C1 3.982(2) 7_554 n
Pt1 C1 3.982(2) 7_556 n
Cl1 Pt1 4.200(2) 1_554 n
Cl1 Pt1 4.200(2) 1_556 n
Cl1 Cl1 3.525(2) 1_554 n
Cl1 Cl1 3.525(2) 1_556 n
Cl1 Pt1 4.200(2) 7_554 n
Cl1 Pt1 4.200(2) 7_556 n
Cl1 Cl1 3.525(2) 7_554 n
Cl1 Cl1 3.525(2) 7_556 n
Cl2 Pt1 4.115(2) 1_554 n
Cl2 Pt1 4.115(2) 1_556 n
Cl2 Cl2 3.525(2) 1_554 n
Cl2 Cl2 3.525(2) 1_556 n
Cl2 Pt1 4.115(2) 7_554 n
Cl2 Pt1 4.115(2) 7_556 n
Cl2 Cl2 3.525(2) 7_554 n
Cl2 Cl2 3.525(2) 7_556 n
O1 O1 3.1360(18) 2_554 n
O1 O1 3.1360(18) 2_555 n
O1 O1 3.1360(18) 4_554 n
O1 O1 3.1360(18) 4_555 n
O1 O1 3.1360(18) 6_554 n
O1 O1 3.1360(18) 6_555 n
O1 O1 3.1360(18) 8_554 n
O1 O1 3.1360(18) 8_555 n
C1 Pt1 3.982(2) 1_554 n
C1 Pt1 3.982(2) 1_556 n
C1 C1 3.525(2) 1_554 n
C1 C1 3.525(2) 1_556 n
C1 Pt1 3.982(2) 7_554 n
C1 Pt1 3.982(2) 7_556 n
C1 C1 3.525(2) 7_554 n
C1 C1 3.525(2) 7_556 n
